data_4032166
loop_
_publ_author_name
'Zheng, Yang'
'Chi, Yongjian'
'Bao, Ming'
'Qiu, Lihua'
'Xu, Xinfang'

_publ_section_title
;
 Gold-Catalyzed Tandem Dual Heterocyclization of Enynones with
 1,3,5-Triazines: Bicyclic Furan Synthesis and Mechanistic Insights.
;
_journal_issue 4
_journal_name_full 'The Journal of organic chemistry'
_journal_page_first 2129
_journal_page_last 2135
_journal_paper_doi 10.1021/acs.joc.6b02947
_journal_volume 82
_journal_year 2017
_chemical_formula_moiety 'C38 H32 N2 O2'
_chemical_formula_sum 'C38 H32 N2 O2'
_chemical_formula_weight 548.65
_space_group_crystal_system triclinic
_space_group_IT_number 1
_space_group_name_Hall 'P 1'
_space_group_name_H-M_alt 'P 1'
_symmetry_space_group_name_Hall 'P 1'
_symmetry_space_group_name_H-M 'P 1'
_atom_sites_solution_hydrogens geom
_atom_sites_solution_primary direct
_audit_creation_date 2016-11-26
_audit_creation_method
;
Olex2 1.2-alpha
(compiled 2016.11.07 svn.r3352 for OlexSys, GUI svn.r5263)
;
_cell_angle_alpha 101.114(4)
_cell_angle_beta 104.653(4)
_cell_angle_gamma 97.215(4)
_cell_formula_units_Z 2
_cell_length_a 9.8605(16)
_cell_length_b 10.2577(16)
_cell_length_c 15.126(2)
_cell_measurement_reflns_used 9926
_cell_measurement_temperature 296.15
_cell_measurement_theta_max 26.34
_cell_measurement_theta_min 2.24
_cell_volume 1427.7(4)
_computing_cell_refinement 'SAINT v8.37A (Bruker, 2015)'
_computing_data_reduction 'SAINT v8.37A (Bruker, 2015)'
_computing_molecular_graphics 'Olex2 (Dolomanov et al., 2009)'
_computing_publication_material 'Olex2 (Dolomanov et al., 2009)'
_computing_structure_refinement 'ShelXL (Sheldrick, 2015)'
_computing_structure_solution 'SIR2004 (Burla et al., 2007)'
_diffrn_ambient_temperature 296.15
_diffrn_measured_fraction_theta_full 0.999
_diffrn_measured_fraction_theta_max 0.995
_diffrn_measurement_device_type 'Bruker APEX-II CCD'
_diffrn_measurement_method '\f and \w scans'
_diffrn_radiation_type MoK\a
_diffrn_radiation_wavelength 0.71073
_diffrn_reflns_av_R_equivalents 0.1669
_diffrn_reflns_av_unetI/netI 0.1294
_diffrn_reflns_Laue_measured_fraction_full 0.999
_diffrn_reflns_Laue_measured_fraction_max 0.995
_diffrn_reflns_limit_h_max 12
_diffrn_reflns_limit_h_min -12
_diffrn_reflns_limit_k_max 13
_diffrn_reflns_limit_k_min -13
_diffrn_reflns_limit_l_max 18
_diffrn_reflns_limit_l_min -19
_diffrn_reflns_number 63640
_diffrn_reflns_point_group_measured_fraction_full 0.957
_diffrn_reflns_point_group_measured_fraction_max 0.943
_diffrn_reflns_theta_full 25.242
_diffrn_reflns_theta_max 27.607
_diffrn_reflns_theta_min 2.215
_diffrn_standards_number 0
_exptl_absorpt_coefficient_mu 0.079
_exptl_absorpt_correction_T_max 0.988
_exptl_absorpt_correction_T_min 0.984
_exptl_absorpt_correction_type multi-scan
_exptl_crystal_colour 'clear light colourless'
_exptl_crystal_colour_lustre clear
_exptl_crystal_colour_modifier light
_exptl_crystal_colour_primary colourless
_exptl_crystal_density_diffrn 1.276
_exptl_crystal_description block
_exptl_crystal_F_000 580
_exptl_crystal_size_max 0.2
_exptl_crystal_size_mid 0.18
_exptl_crystal_size_min 0.16
_refine_diff_density_max 0.266
_refine_diff_density_min -0.309
_refine_diff_density_rms 0.089
_refine_ls_abs_structure_details
;
 Flack x determined using 2683 quotients [(I+)-(I-)]/[(I+)+(I-)]
 (Parsons, Flack and Wagner, Acta Cryst. B69 (2013) 249-259).
;
_refine_ls_abs_structure_Flack -0.7(8)
_refine_ls_extinction_method none
_refine_ls_goodness_of_fit_ref 1.038
_refine_ls_hydrogen_treatment constr
_refine_ls_matrix_type full
_refine_ls_number_parameters 759
_refine_ls_number_reflns 12512
_refine_ls_number_restraints 3
_refine_ls_restrained_S_all 1.038
_refine_ls_R_factor_all 0.1467
_refine_ls_R_factor_gt 0.0602
_refine_ls_shift/su_max 0.001
_refine_ls_shift/su_mean 0.000
_refine_ls_structure_factor_coef Fsqd
_refine_ls_weighting_details 'w=1/[\s^2^(Fo^2^)+(0.0526P)^2^] where P=(Fo^2^+2Fc^2^)/3'
_refine_ls_weighting_scheme calc
_refine_ls_wR_factor_gt 0.1070
_refine_ls_wR_factor_ref 0.1296
_reflns_Friedel_coverage 0.894
_reflns_Friedel_fraction_full 0.915
_reflns_Friedel_fraction_max 0.890
_reflns_number_gt 7388
_reflns_number_total 12512
_reflns_threshold_expression 'I > 2\s(I)'
_cod_data_source_file jo6b02947_si_003.cif
_cod_data_source_block b161125b_0m_a
_cod_depositor_comments
;
         Adding full bibliography for 4032166.cif.

2020-08-12
Z value and formula fixed to values more according to usual
chemical conventions.                 miguel
;
_cod_original_formula_sum 'C76 H64 N4 O4'
_cod_original_formula_weight 1097.31
_cod_original_formula_moiety '2(C38 H32 N2 O2)'
_cod_original_formula_units_Z 1
_cod_database_code 4032166
_shelx_space_group_comment
;
The symmetry employed for this shelxl refinement is uniquely defined
by the following loop, which should always be used as a source of
symmetry information in preference to the above space-group names.
They are only intended as comments.
;
_shelx_estimated_absorpt_t_max 0.988
_shelx_estimated_absorpt_t_min 0.984
_olex2_refinement_description
;
1. Fixed Uiso
 At 1.2 times of:
  All C(H) groups, All C(H,H) groups
 At 1.5 times of:
  All C(H,H,H) groups
2.a Ternary CH refined with riding coordinates:
 C32(H32), C76(H76)
2.b Secondary CH2 refined with riding coordinates:
 C3BA(H3BA,H3BB), C7(H7A,H7B), C74(H74A,H74B), C75(H75A,H75B)
2.c Aromatic/amide H refined with riding coordinates:
 C1(H1), C2(H2), C3(H3), C4(H4), C5(H5), C9(H9), C10(H10), C12(H12), C13(H13),
 C15(H15), C16(H16), C17(H17), C18(H18), C19(H19), C25(H25), C26(H26), C27(H27),
  C28(H28), C29(H29), C34(H34), C35(H35), C36(H36), C37(H37), C38(H38),
 C39(H39), C40(H40), C41(H41), C42(H42), C43(H43), C50(H50), C51(H51), C52(H52),
  C53(H53), C54(H54), C55(H55), C56(H56), C58(H58), C59(H59), C60(H60),
 C62(H62), C63(H63), C65(H65), C66(H66), C68(H68), C69(H69), C70(H70), C71(H71),
  C72(H72)
2.d Idealised Me refined as rotating group:
 C14(H14A,H14B,H14C), C61(H61A,H61B,H61C)
;
_shelx_shelxl_version_number 2014/7
_olex2_submission_special_instructions 'No special instructions were received'

loop_
_space_group_symop_operation_xyz
'x, y, z'

loop_
_atom_site_label
_atom_site_type_symbol
_atom_site_fract_x
_atom_site_fract_y
_atom_site_fract_z
_atom_site_U_iso_or_equiv
_atom_site_adp_type
_atom_site_occupancy
_atom_site_site_symmetry_order
_atom_site_calc_flag
_atom_site_refinement_flags_posn
O1 O 0.0332(4) 1.1837(4) 0.2392(3) 0.0615(11) Uani 1 1 d .
O2 O 0.3790(3) 0.5693(3) 0.03119(18) 0.0285(7) Uani 1 1 d .
N1 N 0.4139(4) 0.8352(3) 0.3247(2) 0.0318(9) Uani 1 1 d .
N2 N 0.3791(4) 0.6016(4) 0.3393(2) 0.0344(9) Uani 1 1 d .
C1 C 0.4829(6) 0.3977(5) 0.3325(3) 0.0466(13) Uani 1 1 d .
H1 H 0.4009 0.3500 0.2863 0.056 Uiso 1 1 calc R
C2 C 0.5919(6) 0.3305(6) 0.3636(4) 0.0532(14) Uani 1 1 d .
H2 H 0.5817 0.2385 0.3381 0.064 Uiso 1 1 calc R
C3 C 0.7146(6) 0.3963(6) 0.4314(4) 0.0536(15) Uani 1 1 d .
H3 H 0.7880 0.3507 0.4516 0.064 Uiso 1 1 calc R
C3BA C 0.5086(5) 0.8019(4) 0.2680(3) 0.0321(11) Uani 1 1 d .
H3BA H 0.5882 0.7712 0.3054 0.039 Uiso 1 1 calc R
H3BB H 0.5467 0.8834 0.2522 0.039 Uiso 1 1 calc R
C4 C 0.7263(5) 0.5319(6) 0.4687(4) 0.0487(14) Uani 1 1 d .
H4 H 0.8083 0.5779 0.5156 0.058 Uiso 1 1 calc R
C5 C 0.6189(5) 0.6017(5) 0.4380(3) 0.0423(13) Uani 1 1 d .
H5 H 0.6306 0.6937 0.4638 0.051 Uiso 1 1 calc R
C6 C 0.4929(5) 0.5350(5) 0.3685(3) 0.0333(11) Uani 1 1 d .
C7 C 0.3820(5) 0.7415(4) 0.3817(3) 0.0342(11) Uani 1 1 d .
H7A H 0.4532 0.7673 0.4424 0.041 Uiso 1 1 calc R
H7B H 0.2901 0.7499 0.3922 0.041 Uiso 1 1 calc R
C8 C 0.3253(5) 0.9294(4) 0.3059(3) 0.0301(10) Uani 1 1 d .
C9 C 0.3042(5) 0.9775(4) 0.2243(3) 0.0370(12) Uani 1 1 d .
H9 H 0.3555 0.9516 0.1821 0.044 Uiso 1 1 calc R
C10 C 0.2083(5) 1.0634(5) 0.2047(4) 0.0422(12) Uani 1 1 d .
H10 H 0.1959 1.0948 0.1500 0.051 Uiso 1 1 calc R
C11 C 0.1307(5) 1.1022(4) 0.2670(4) 0.0421(13) Uani 1 1 d .
C12 C 0.1553(5) 1.0612(5) 0.3499(4) 0.0423(12) Uani 1 1 d .
H12 H 0.1063 1.0900 0.3929 0.051 Uiso 1 1 calc R
C13 C 0.2523(5) 0.9775(5) 0.3699(3) 0.0351(11) Uani 1 1 d .
H13 H 0.2695 0.9526 0.4271 0.042 Uiso 1 1 calc R
C14 C -0.0717(6) 1.1955(6) 0.2884(5) 0.0667(17) Uani 1 1 d .
H14A H -0.1396 1.2453 0.2597 0.100 Uiso 1 1 calc GR
H14B H -0.0265 1.2422 0.3527 0.100 Uiso 1 1 calc GR
H14C H -0.1199 1.1070 0.2861 0.100 Uiso 1 1 calc GR
C15 C 0.6670(5) 0.8651(5) 0.1012(3) 0.0409(12) Uani 1 1 d .
H15 H 0.6817 0.8933 0.1657 0.049 Uiso 1 1 calc R
C16 C 0.7548(5) 0.9301(5) 0.0593(4) 0.0502(14) Uani 1 1 d .
H16 H 0.8269 1.0021 0.0953 0.060 Uiso 1 1 calc R
C17 C 0.7365(6) 0.8890(5) -0.0352(4) 0.0536(15) Uani 1 1 d .
H17 H 0.7969 0.9319 -0.0634 0.064 Uiso 1 1 calc R
C18 C 0.6287(7) 0.7846(6) -0.0878(4) 0.0640(18) Uani 1 1 d .
H18 H 0.6151 0.7567 -0.1522 0.077 Uiso 1 1 calc R
C19 C 0.5397(6) 0.7201(5) -0.0455(3) 0.0489(14) Uani 1 1 d .
H19 H 0.4666 0.6493 -0.0821 0.059 Uiso 1 1 calc R
C20 C 0.5570(5) 0.7585(4) 0.0497(3) 0.0290(10) Uani 1 1 d .
C21 C 0.4662(4) 0.6846(4) 0.0928(3) 0.0272(10) Uani 1 1 d .
C22 C 0.4405(4) 0.6954(4) 0.1786(3) 0.0257(10) Uani 1 1 d .
C24 C 0.2001(4) 0.3843(4) 0.0228(3) 0.0274(10) Uani 1 1 d .
C25 C 0.2257(5) 0.3145(5) -0.0579(3) 0.0410(12) Uani 1 1 d .
H25 H 0.3059 0.3459 -0.0748 0.049 Uiso 1 1 calc R
C26 C 0.1321(6) 0.1982(5) -0.1135(4) 0.0525(14) Uani 1 1 d .
H26 H 0.1495 0.1522 -0.1676 0.063 Uiso 1 1 calc R
C27 C 0.0139(5) 0.1507(5) -0.0888(3) 0.0434(13) Uani 1 1 d .
H27 H -0.0481 0.0723 -0.1260 0.052 Uiso 1 1 calc R
C28 C -0.0130(5) 0.2181(5) -0.0098(4) 0.0425(13) Uani 1 1 d .
H28 H -0.0936 0.1860 0.0064 0.051 Uiso 1 1 calc R
C29 C 0.0799(5) 0.3348(4) 0.0465(3) 0.0359(11) Uani 1 1 d .
H29 H 0.0614 0.3799 0.1004 0.043 Uiso 1 1 calc R
C30 C 0.2991(4) 0.5074(4) 0.0789(3) 0.0266(10) Uani 1 1 d .
C31 C 0.3340(4) 0.5800(4) 0.1696(3) 0.0262(10) Uani 1 1 d .
C32 C 0.2739(5) 0.5465(4) 0.2468(3) 0.0302(10) Uani 1 1 d .
H32 H 0.2577 0.4479 0.2370 0.036 Uiso 1 1 calc R
C33 C 0.1312(5) 0.5891(4) 0.2447(3) 0.0301(10) Uani 1 1 d .
C34 C 0.0755(5) 0.6735(4) 0.1905(3) 0.0333(11) Uani 1 1 d .
H34 H 0.1291 0.7109 0.1560 0.040 Uiso 1 1 calc R
C35 C -0.0582(5) 0.7042(5) 0.1860(4) 0.0466(13) Uani 1 1 d .
H35 H -0.0941 0.7615 0.1489 0.056 Uiso 1 1 calc R
C36 C -0.1380(5) 0.6490(6) 0.2369(4) 0.0527(15) Uani 1 1 d .
H36 H -0.2277 0.6697 0.2348 0.063 Uiso 1 1 calc R
C37 C -0.0851(6) 0.5634(6) 0.2910(4) 0.0518(15) Uani 1 1 d .
H37 H -0.1398 0.5251 0.3245 0.062 Uiso 1 1 calc R
C38 C 0.0494(5) 0.5338(5) 0.2957(3) 0.0432(13) Uani 1 1 d .
H38 H 0.0852 0.4768 0.3331 0.052 Uiso 1 1 calc R
O3 O 0.7725(3) 0.4595(3) 0.91214(19) 0.0303(7) Uani 1 1 d .
O4 O 1.0557(4) -0.0437(4) 0.5415(3) 0.0577(10) Uani 1 1 d .
N3 N 0.4256(4) 0.2527(3) 0.6358(2) 0.0295(9) Uani 1 1 d .
N4 N 0.6476(4) 0.2692(3) 0.5960(2) 0.0302(9) Uani 1 1 d .
C39 C 0.9171(5) 0.6819(4) 0.7824(3) 0.0337(11) Uani 1 1 d .
H39 H 0.8438 0.6603 0.7265 0.040 Uiso 1 1 calc R
C40 C 1.0287(5) 0.7868(5) 0.7967(4) 0.0435(13) Uani 1 1 d .
H40 H 1.0314 0.8339 0.7502 0.052 Uiso 1 1 calc R
C41 C 1.1364(5) 0.8216(5) 0.8805(4) 0.0529(15) Uani 1 1 d .
H41 H 1.2119 0.8922 0.8908 0.063 Uiso 1 1 calc R
C42 C 1.1313(5) 0.7515(5) 0.9482(4) 0.0509(14) Uani 1 1 d .
H42 H 1.2030 0.7756 1.0049 0.061 Uiso 1 1 calc R
C43 C 1.0209(5) 0.6453(5) 0.9334(3) 0.0419(12) Uani 1 1 d .
H43 H 1.0194 0.5981 0.9799 0.050 Uiso 1 1 calc R
C44 C 0.9119(4) 0.6084(4) 0.8493(3) 0.0273(10) Uani 1 1 d .
C45 C 0.7960(5) 0.4958(4) 0.8334(3) 0.0291(10) Uani 1 1 d .
C46 C 0.7025(4) 0.4109(4) 0.7553(3) 0.0269(10) Uani 1 1 d .
C47 C 0.6165(4) 0.3182(4) 0.7871(3) 0.0269(10) Uani 1 1 d .
C48 C 0.6614(5) 0.3513(4) 0.8827(3) 0.0285(10) Uani 1 1 d .
C49 C 0.6156(5) 0.3017(4) 0.9564(3) 0.0291(10) Uani 1 1 d .
C50 C 0.6423(5) 0.3873(5) 1.0450(3) 0.0375(12) Uani 1 1 d .
H50 H 0.6920 0.4751 1.0574 0.045 Uiso 1 1 calc R
C51 C 0.5957(5) 0.3425(5) 1.1143(3) 0.0445(13) Uani 1 1 d .
H51 H 0.6135 0.4007 1.1729 0.053 Uiso 1 1 calc R
C52 C 0.5225(5) 0.2121(5) 1.0975(3) 0.0452(13) Uani 1 1 d .
H52 H 0.4898 0.1826 1.1441 0.054 Uiso 1 1 calc R
C53 C 0.4988(5) 0.1261(5) 1.0107(3) 0.0439(13) Uani 1 1 d .
H53 H 0.4515 0.0375 0.9994 0.053 Uiso 1 1 calc R
C54 C 0.5442(5) 0.1696(5) 0.9404(3) 0.0357(11) Uani 1 1 d .
H54 H 0.5271 0.1105 0.8821 0.043 Uiso 1 1 calc R
C55 C 0.4196(7) -0.1683(5) 0.6404(4) 0.0542(15) Uani 1 1 d .
H55 H 0.3413 -0.2383 0.6141 0.065 Uiso 1 1 calc R
C56 C 0.3988(5) -0.0360(5) 0.6607(3) 0.0436(13) Uani 1 1 d .
H56 H 0.3068 -0.0176 0.6467 0.052 Uiso 1 1 calc R
C57 C 0.5149(5) 0.0694(4) 0.7019(3) 0.0304(10) Uani 1 1 d .
C58 C 0.6507(5) 0.0388(5) 0.7225(3) 0.0367(11) Uani 1 1 d .
H58 H 0.7294 0.1077 0.7516 0.044 Uiso 1 1 calc R
C59 C 0.6704(6) -0.0944(5) 0.7000(4) 0.0474(13) Uani 1 1 d .
H59 H 0.7620 -0.1138 0.7129 0.057 Uiso 1 1 calc R
C60 C 0.5552(7) -0.1969(5) 0.6589(4) 0.0515(15) Uani 1 1 d .
H60 H 0.5685 -0.2857 0.6436 0.062 Uiso 1 1 calc R
C61 C 1.0160(6) -0.1717(5) 0.4783(5) 0.0663(18) Uani 1 1 d .
H61A H 0.9818 -0.1610 0.4153 0.099 Uiso 1 1 calc GR
H61B H 0.9420 -0.2258 0.4933 0.099 Uiso 1 1 calc GR
H61C H 1.0973 -0.2155 0.4834 0.099 Uiso 1 1 calc GR
C62 C 0.8105(5) -0.0047(5) 0.4916(3) 0.0387(12) Uani 1 1 d .
H62 H 0.7838 -0.0819 0.4429 0.046 Uiso 1 1 calc R
C63 C 0.7108(5) 0.0746(4) 0.5056(3) 0.0327(11) Uani 1 1 d .
H63 H 0.6183 0.0504 0.4657 0.039 Uiso 1 1 calc R
C64 C 0.7470(4) 0.1907(4) 0.5790(3) 0.0273(10) Uani 1 1 d .
C65 C 0.8893(5) 0.2245(5) 0.6350(3) 0.0349(11) Uani 1 1 d .
H65 H 0.9175 0.3016 0.6839 0.042 Uiso 1 1 calc R
C66 C 0.9877(5) 0.1463(5) 0.6193(3) 0.0398(12) Uani 1 1 d .
H66 H 1.0818 0.1727 0.6564 0.048 Uiso 1 1 calc R
C67 C 0.9493(5) 0.0290(5) 0.5491(3) 0.0391(12) Uani 1 1 d .
C68 C 0.2615(5) 0.3781(5) 0.5533(3) 0.0429(13) Uani 1 1 d .
H68 H 0.2727 0.3349 0.4962 0.051 Uiso 1 1 calc R
C69 C 0.1689(6) 0.4687(5) 0.5547(4) 0.0505(14) Uani 1 1 d .
H69 H 0.1195 0.4860 0.4983 0.061 Uiso 1 1 calc R
C70 C 0.1480(5) 0.5334(5) 0.6365(4) 0.0473(13) Uani 1 1 d .
H70 H 0.0840 0.5928 0.6363 0.057 Uiso 1 1 calc R
C71 C 0.2237(5) 0.5085(5) 0.7190(3) 0.0411(12) Uani 1 1 d .
H71 H 0.2110 0.5521 0.7755 0.049 Uiso 1 1 calc R
C72 C 0.3188(5) 0.4198(4) 0.7202(3) 0.0353(11) Uani 1 1 d .
H72 H 0.3701 0.4060 0.7772 0.042 Uiso 1 1 calc R
C73 C 0.3383(5) 0.3508(4) 0.6365(3) 0.0289(10) Uani 1 1 d .
C74 C 0.4939(4) 0.2200(5) 0.5618(3) 0.0329(11) Uani 1 1 d .
H74A H 0.4533 0.2602 0.5104 0.040 Uiso 1 1 calc R
H74B H 0.4754 0.1228 0.5377 0.040 Uiso 1 1 calc R
C75 C 0.6916(5) 0.4059(4) 0.6537(3) 0.0320(11) Uani 1 1 d .
H75A H 0.6233 0.4604 0.6304 0.038 Uiso 1 1 calc R
H75B H 0.7835 0.4444 0.6486 0.038 Uiso 1 1 calc R
C76 C 0.4884(4) 0.2131(4) 0.7235(3) 0.0279(10) Uani 1 1 d .
H76 H 0.4156 0.2120 0.7572 0.034 Uiso 1 1 calc R

loop_
_atom_site_aniso_label
_atom_site_aniso_U_11
_atom_site_aniso_U_22
_atom_site_aniso_U_33
_atom_site_aniso_U_23
_atom_site_aniso_U_13
_atom_site_aniso_U_12
O1 0.068(3) 0.049(2) 0.080(3) 0.023(2) 0.030(2) 0.027(2)
O2 0.0278(16) 0.0292(16) 0.0257(16) 0.0026(13) 0.0091(13) -0.0025(13)
N1 0.034(2) 0.032(2) 0.029(2) 0.0023(17) 0.0118(17) 0.0020(18)
N2 0.040(2) 0.032(2) 0.029(2) 0.0039(17) 0.0093(18) 0.0062(18)
C1 0.057(3) 0.048(3) 0.035(3) 0.009(2) 0.009(2) 0.015(3)
C2 0.070(4) 0.055(3) 0.045(3) 0.020(3) 0.022(3) 0.027(3)
C3 0.059(4) 0.075(4) 0.051(4) 0.043(3) 0.028(3) 0.030(3)
C3BA 0.028(2) 0.034(3) 0.028(2) -0.002(2) 0.007(2) -0.002(2)
C4 0.038(3) 0.070(4) 0.049(3) 0.036(3) 0.015(3) 0.010(3)
C5 0.044(3) 0.049(3) 0.033(3) 0.016(2) 0.009(2) 0.002(3)
C6 0.042(3) 0.039(3) 0.028(3) 0.017(2) 0.017(2) 0.011(2)
C7 0.037(3) 0.033(3) 0.026(2) -0.002(2) 0.005(2) 0.003(2)
C8 0.029(2) 0.024(2) 0.030(3) -0.0027(19) 0.006(2) -0.004(2)
C9 0.041(3) 0.029(3) 0.040(3) 0.002(2) 0.016(2) 0.002(2)
C10 0.049(3) 0.031(3) 0.046(3) 0.009(2) 0.013(3) 0.003(2)
C11 0.043(3) 0.024(3) 0.057(4) 0.006(2) 0.013(3) 0.009(2)
C12 0.048(3) 0.031(3) 0.045(3) -0.003(2) 0.020(3) 0.005(2)
C13 0.038(3) 0.030(2) 0.033(3) 0.000(2) 0.008(2) 0.003(2)
C14 0.061(4) 0.055(4) 0.085(5) 0.008(3) 0.026(4) 0.018(3)
C15 0.036(3) 0.046(3) 0.040(3) 0.010(2) 0.013(2) -0.001(2)
C16 0.046(3) 0.043(3) 0.059(4) 0.013(3) 0.016(3) -0.009(3)
C17 0.062(4) 0.048(3) 0.062(4) 0.022(3) 0.035(3) 0.000(3)
C18 0.085(5) 0.058(4) 0.050(4) 0.008(3) 0.037(3) -0.015(3)
C19 0.056(3) 0.048(3) 0.036(3) 0.002(2) 0.019(3) -0.015(3)
C20 0.031(2) 0.028(2) 0.032(3) 0.010(2) 0.013(2) 0.008(2)
C21 0.021(2) 0.029(2) 0.029(2) 0.003(2) 0.0041(19) 0.0021(19)
C22 0.021(2) 0.026(2) 0.028(2) 0.0044(19) 0.0047(19) 0.0027(19)
C24 0.028(2) 0.027(2) 0.025(2) 0.0049(19) 0.006(2) 0.001(2)
C25 0.044(3) 0.040(3) 0.033(3) 0.001(2) 0.013(2) -0.003(2)
C26 0.063(4) 0.048(3) 0.034(3) -0.008(2) 0.015(3) -0.011(3)
C27 0.044(3) 0.035(3) 0.039(3) -0.003(2) 0.005(2) -0.007(2)
C28 0.035(3) 0.033(3) 0.057(3) 0.005(2) 0.016(3) -0.003(2)
C29 0.034(3) 0.033(3) 0.037(3) -0.001(2) 0.013(2) -0.001(2)
C30 0.024(2) 0.028(2) 0.030(2) 0.006(2) 0.011(2) 0.003(2)
C31 0.025(2) 0.029(2) 0.027(2) 0.0083(19) 0.0085(19) 0.0078(19)
C32 0.033(3) 0.027(2) 0.030(3) 0.004(2) 0.011(2) 0.003(2)
C33 0.036(3) 0.030(3) 0.020(2) -0.0007(19) 0.010(2) -0.002(2)
C34 0.029(3) 0.036(3) 0.033(3) 0.006(2) 0.009(2) -0.001(2)
C35 0.030(3) 0.047(3) 0.058(3) 0.002(3) 0.013(3) 0.006(2)
C36 0.032(3) 0.063(4) 0.054(4) -0.011(3) 0.017(3) 0.003(3)
C37 0.048(3) 0.060(4) 0.049(3) 0.000(3) 0.033(3) -0.005(3)
C38 0.051(3) 0.044(3) 0.035(3) 0.006(2) 0.019(2) -0.001(3)
O3 0.0321(17) 0.0282(16) 0.0258(16) 0.0048(13) 0.0043(13) -0.0009(14)
O4 0.036(2) 0.056(2) 0.069(2) -0.011(2) 0.0099(18) 0.0128(18)
N3 0.032(2) 0.034(2) 0.0221(19) 0.0059(16) 0.0073(16) 0.0076(17)
N4 0.029(2) 0.025(2) 0.030(2) -0.0023(16) 0.0075(17) -0.0018(17)
C39 0.036(3) 0.025(2) 0.035(3) 0.004(2) 0.004(2) 0.002(2)
C40 0.049(3) 0.030(3) 0.054(3) 0.013(2) 0.017(3) 0.005(3)
C41 0.039(3) 0.033(3) 0.078(4) 0.009(3) 0.009(3) -0.004(3)
C42 0.038(3) 0.045(3) 0.053(3) 0.007(3) -0.008(3) -0.002(3)
C43 0.039(3) 0.039(3) 0.040(3) 0.009(2) 0.001(2) 0.003(2)
C44 0.026(2) 0.021(2) 0.031(2) 0.0023(19) 0.005(2) 0.0032(19)
C45 0.030(2) 0.029(3) 0.028(2) 0.007(2) 0.007(2) 0.007(2)
C46 0.029(2) 0.023(2) 0.028(2) 0.0074(19) 0.008(2) 0.0071(19)
C47 0.028(2) 0.024(2) 0.027(2) 0.0065(19) 0.006(2) 0.003(2)
C48 0.028(2) 0.027(2) 0.027(3) 0.0077(19) 0.003(2) 0.001(2)
C49 0.029(2) 0.034(3) 0.022(2) 0.005(2) 0.0047(19) 0.006(2)
C50 0.039(3) 0.037(3) 0.031(3) 0.005(2) 0.008(2) -0.001(2)
C51 0.051(3) 0.051(3) 0.030(3) 0.006(2) 0.014(2) 0.001(3)
C52 0.046(3) 0.057(3) 0.034(3) 0.016(3) 0.014(2) 0.001(3)
C53 0.047(3) 0.041(3) 0.039(3) 0.015(2) 0.007(2) -0.005(2)
C54 0.042(3) 0.034(3) 0.029(3) 0.009(2) 0.009(2) 0.001(2)
C55 0.066(4) 0.032(3) 0.049(3) 0.001(2) 0.005(3) -0.010(3)
C56 0.039(3) 0.034(3) 0.049(3) 0.005(2) 0.004(2) 0.001(2)
C57 0.031(3) 0.032(3) 0.026(2) 0.0079(19) 0.005(2) 0.001(2)
C58 0.040(3) 0.032(3) 0.036(3) 0.010(2) 0.007(2) 0.006(2)
C59 0.053(3) 0.036(3) 0.059(4) 0.018(3) 0.018(3) 0.017(3)
C60 0.083(5) 0.033(3) 0.040(3) 0.007(2) 0.017(3) 0.019(3)
C61 0.057(4) 0.040(3) 0.102(5) 0.001(3) 0.034(4) 0.009(3)
C62 0.037(3) 0.032(3) 0.037(3) -0.005(2) 0.005(2) 0.000(2)
C63 0.028(2) 0.031(3) 0.031(3) -0.001(2) 0.003(2) 0.000(2)
C64 0.030(2) 0.025(2) 0.024(2) 0.0043(18) 0.008(2) -0.001(2)
C65 0.032(3) 0.034(3) 0.027(2) -0.006(2) 0.004(2) -0.007(2)
C66 0.024(3) 0.046(3) 0.038(3) -0.003(2) 0.002(2) -0.004(2)
C67 0.029(3) 0.039(3) 0.045(3) 0.002(2) 0.011(2) 0.005(2)
C68 0.054(3) 0.044(3) 0.026(3) 0.004(2) 0.004(2) 0.015(3)
C69 0.061(4) 0.053(3) 0.040(3) 0.016(3) 0.007(3) 0.024(3)
C70 0.046(3) 0.045(3) 0.051(3) 0.009(3) 0.011(3) 0.019(3)
C71 0.045(3) 0.040(3) 0.037(3) 0.002(2) 0.014(2) 0.012(2)
C72 0.037(3) 0.037(3) 0.030(3) 0.006(2) 0.008(2) 0.007(2)
C73 0.030(2) 0.025(2) 0.029(2) 0.0049(19) 0.007(2) 0.001(2)
C74 0.029(3) 0.039(3) 0.026(2) 0.004(2) 0.005(2) 0.001(2)
C75 0.041(3) 0.024(2) 0.028(2) 0.0034(19) 0.009(2) 0.000(2)
C76 0.030(2) 0.028(2) 0.022(2) 0.0037(18) 0.0044(19) 0.001(2)

loop_
_atom_type_symbol
_atom_type_description
_atom_type_scat_dispersion_real
_atom_type_scat_dispersion_imag
_atom_type_scat_source
C C 0.0033 0.0016 'International Tables Vol C Tables 4.2.6.8 and 6.1.1.4'
H H 0.0000 0.0000 'International Tables Vol C Tables 4.2.6.8 and 6.1.1.4'
N N 0.0061 0.0033 'International Tables Vol C Tables 4.2.6.8 and 6.1.1.4'
O O 0.0106 0.0060 'International Tables Vol C Tables 4.2.6.8 and 6.1.1.4'

loop_
_geom_angle_atom_site_label_1
_geom_angle_atom_site_label_2
_geom_angle_atom_site_label_3
_geom_angle
C11 O1 C14 115.9(4)
C30 O2 C21 108.1(3)
C3BA N1 C7 117.5(4)
C8 N1 C3BA 120.6(4)
C8 N1 C7 119.5(3)
C6 N2 C7 122.3(4)
C6 N2 C32 119.8(3)
C7 N2 C32 115.4(4)
C2 C1 H1 119.2
C2 C1 C6 121.5(5)
C6 C1 H1 119.2
C1 C2 H2 119.3
C3 C2 C1 121.4(5)
C3 C2 H2 119.3
C2 C3 H3 120.9
C2 C3 C4 118.1(5)
C4 C3 H3 120.9
N1 C3BA H3BA 108.6
N1 C3BA H3BB 108.6
N1 C3BA C22 114.6(3)
H3BA C3BA H3BB 107.6
C22 C3BA H3BA 108.6
C22 C3BA H3BB 108.6
C3 C4 H4 119.2
C3 C4 C5 121.6(5)
C5 C4 H4 119.2
C4 C5 H5 119.7
C4 C5 C6 120.7(5)
C6 C5 H5 119.7
C1 C6 N2 121.2(4)
C1 C6 C5 116.7(4)
C5 C6 N2 122.0(4)
N1 C7 H7A 108.8
N1 C7 H7B 108.8
N2 C7 N1 113.6(3)
N2 C7 H7A 108.8
N2 C7 H7B 108.8
H7A C7 H7B 107.7
C9 C8 N1 122.8(4)
C9 C8 C13 117.2(4)
C13 C8 N1 120.0(4)
C8 C9 H9 119.3
C10 C9 C8 121.3(4)
C10 C9 H9 119.3
C9 C10 H10 120.1
C9 C10 C11 119.8(5)
C11 C10 H10 120.1
C10 C11 O1 115.4(5)
C12 C11 O1 125.0(5)
C12 C11 C10 119.6(5)
C11 C12 H12 119.8
C11 C12 C13 120.4(4)
C13 C12 H12 119.8
C8 C13 H13 119.3
C12 C13 C8 121.4(5)
C12 C13 H13 119.3
O1 C14 H14A 109.5
O1 C14 H14B 109.5
O1 C14 H14C 109.5
H14A C14 H14B 109.5
H14A C14 H14C 109.5
H14B C14 H14C 109.5
C16 C15 H15 119.2
C16 C15 C20 121.6(5)
C20 C15 H15 119.2
C15 C16 H16 119.9
C17 C16 C15 120.2(5)
C17 C16 H16 119.9
C16 C17 H17 120.3
C18 C17 C16 119.5(5)
C18 C17 H17 120.3
C17 C18 H18 119.9
C17 C18 C19 120.1(5)
C19 C18 H18 119.9
C18 C19 H19 119.3
C20 C19 C18 121.5(5)
C20 C19 H19 119.3
C15 C20 C21 122.7(4)
C19 C20 C15 117.1(4)
C19 C20 C21 120.2(4)
O2 C21 C20 112.9(3)
C22 C21 O2 108.8(3)
C22 C21 C20 138.3(4)
C21 C22 C3BA 128.9(4)
C21 C22 C31 106.8(3)
C31 C22 C3BA 124.3(4)
C25 C24 C30 119.1(4)
C29 C24 C25 118.6(4)
C29 C24 C30 122.4(4)
C24 C25 H25 119.8
C26 C25 C24 120.3(4)
C26 C25 H25 119.8
C25 C26 H26 119.9
C27 C26 C25 120.2(5)
C27 C26 H26 119.9
C26 C27 H27 119.9
C28 C27 C26 120.2(4)
C28 C27 H27 119.9
C27 C28 H28 119.9
C27 C28 C29 120.2(4)
C29 C28 H28 119.9
C24 C29 C28 120.5(4)
C24 C29 H29 119.8
C28 C29 H29 119.8
O2 C30 C24 114.7(3)
C31 C30 O2 109.5(3)
C31 C30 C24 135.8(4)
C22 C31 C32 126.1(4)
C30 C31 C22 106.9(4)
C30 C31 C32 127.0(4)
N2 C32 C31 110.5(3)
N2 C32 H32 106.8
N2 C32 C33 111.6(3)
C31 C32 H32 106.8
C31 C32 C33 113.8(3)
C33 C32 H32 106.8
C34 C33 C32 123.1(4)
C34 C33 C38 118.4(4)
C38 C33 C32 118.4(4)
C33 C34 H34 119.2
C33 C34 C35 121.6(4)
C35 C34 H34 119.2
C34 C35 H35 120.3
C36 C35 C34 119.4(5)
C36 C35 H35 120.3
C35 C36 H36 120.0
C37 C36 C35 120.1(5)
C37 C36 H36 120.0
C36 C37 H37 119.9
C36 C37 C38 120.2(5)
C38 C37 H37 119.9
C33 C38 H38 119.9
C37 C38 C33 120.3(5)
C37 C38 H38 119.9
C48 O3 C45 107.8(3)
C67 O4 C61 117.3(4)
C73 N3 C74 121.9(3)
C73 N3 C76 119.6(3)
C74 N3 C76 115.6(3)
C64 N4 C74 123.3(3)
C64 N4 C75 121.2(3)
C75 N4 C74 115.4(3)
C40 C39 H39 119.3
C44 C39 H39 119.3
C44 C39 C40 121.4(4)
C39 C40 H40 120.2
C39 C40 C41 119.7(5)
C41 C40 H40 120.2
C40 C41 H41 120.2
C42 C41 C40 119.5(5)
C42 C41 H41 120.2
C41 C42 H42 119.6
C41 C42 C43 120.8(5)
C43 C42 H42 119.6
C42 C43 H43 119.8
C42 C43 C44 120.4(5)
C44 C43 H43 119.8
C39 C44 C43 118.1(4)
C39 C44 C45 121.5(4)
C43 C44 C45 120.4(4)
O3 C45 C44 116.6(3)
C46 C45 O3 109.1(3)
C46 C45 C44 134.2(4)
C45 C46 C47 106.8(4)
C45 C46 C75 128.8(4)
C47 C46 C75 124.4(4)
C46 C47 C76 124.7(4)
C48 C47 C46 107.3(4)
C48 C47 C76 127.7(4)
O3 C48 C49 116.2(3)
C47 C48 O3 109.0(4)
C47 C48 C49 134.8(4)
C50 C49 C48 120.0(4)
C54 C49 C48 121.3(4)
C54 C49 C50 118.7(4)
C49 C50 H50 119.8
C51 C50 C49 120.5(4)
C51 C50 H50 119.8
C50 C51 H51 119.7
C50 C51 C52 120.6(5)
C52 C51 H51 119.7
C51 C52 H52 120.5
C53 C52 C51 119.1(4)
C53 C52 H52 120.5
C52 C53 H53 119.5
C52 C53 C54 121.0(4)
C54 C53 H53 119.5
C49 C54 H54 119.9
C53 C54 C49 120.2(4)
C53 C54 H54 119.9
C56 C55 H55 119.7
C60 C55 H55 119.7
C60 C55 C56 120.5(5)
C55 C56 H56 119.8
C55 C56 C57 120.3(5)
C57 C56 H56 119.8
C56 C57 C76 119.0(4)
C58 C57 C56 118.6(4)
C58 C57 C76 122.5(4)
C57 C58 H58 119.7
C57 C58 C59 120.6(4)
C59 C58 H58 119.7
C58 C59 H59 119.9
C60 C59 C58 120.2(5)
C60 C59 H59 119.9
C55 C60 H60 120.1
C59 C60 C55 119.8(5)
C59 C60 H60 120.1
O4 C61 H61A 109.5
O4 C61 H61B 109.5
O4 C61 H61C 109.5
H61A C61 H61B 109.5
H61A C61 H61C 109.5
H61B C61 H61C 109.5
C63 C62 H62 119.5
C67 C62 H62 119.5
C67 C62 C63 121.0(4)
C62 C63 H63 119.5
C62 C63 C64 121.0(4)
C64 C63 H63 119.5
N4 C64 C63 122.0(4)
N4 C64 C65 121.2(4)
C63 C64 C65 116.9(4)
C64 C65 H65 119.3
C66 C65 C64 121.5(4)
C66 C65 H65 119.3
C65 C66 H66 119.5
C65 C66 C67 121.0(4)
C67 C66 H66 119.5
O4 C67 C62 125.4(4)
O4 C67 C66 116.1(4)
C66 C67 C62 118.5(4)
C69 C68 H68 119.7
C69 C68 C73 120.6(4)
C73 C68 H68 119.7
C68 C69 H69 119.1
C70 C69 C68 121.8(5)
C70 C69 H69 119.1
C69 C70 H70 120.9
C69 C70 C71 118.3(5)
C71 C70 H70 120.9
C70 C71 H71 119.3
C70 C71 C72 121.4(5)
C72 C71 H71 119.3
C71 C72 H72 119.7
C71 C72 C73 120.7(4)
C73 C72 H72 119.7
C68 C73 N3 121.3(4)
C68 C73 C72 117.3(4)
C72 C73 N3 121.3(4)
N3 C74 N4 111.4(3)
N3 C74 H74A 109.3
N3 C74 H74B 109.3
N4 C74 H74A 109.3
N4 C74 H74B 109.3
H74A C74 H74B 108.0
N4 C75 C46 112.2(3)
N4 C75 H75A 109.2
N4 C75 H75B 109.2
C46 C75 H75A 109.2
C46 C75 H75B 109.2
H75A C75 H75B 107.9
N3 C76 C47 111.6(3)
N3 C76 C57 110.2(3)
N3 C76 H76 106.3
C47 C76 H76 106.3
C57 C76 C47 115.4(3)
C57 C76 H76 106.3

loop_
_geom_bond_atom_site_label_1
_geom_bond_atom_site_label_2
_geom_bond_distance
O1 C11 1.391(6)
O1 C14 1.424(7)
O2 C21 1.386(5)
O2 C30 1.372(5)
N1 C3BA 1.449(5)
N1 C7 1.464(5)
N1 C8 1.403(5)
N2 C6 1.407(6)
N2 C7 1.448(5)
N2 C32 1.472(5)
C1 H1 0.9300
C1 C2 1.381(7)
C1 C6 1.390(6)
C2 H2 0.9300
C2 C3 1.367(8)
C3 H3 0.9300
C3 C4 1.375(8)
C3BA H3BA 0.9700
C3BA H3BB 0.9700
C3BA C22 1.503(6)
C4 H4 0.9300
C4 C5 1.385(7)
C5 H5 0.9300
C5 C6 1.402(6)
C7 H7A 0.9700
C7 H7B 0.9700
C8 C9 1.394(6)
C8 C13 1.398(6)
C9 H9 0.9300
C9 C10 1.388(6)
C10 H10 0.9300
C10 C11 1.389(7)
C11 C12 1.372(7)
C12 H12 0.9300
C12 C13 1.379(7)
C13 H13 0.9300
C14 H14A 0.9600
C14 H14B 0.9600
C14 H14C 0.9600
C15 H15 0.9300
C15 C16 1.376(7)
C15 C20 1.388(6)
C16 H16 0.9300
C16 C17 1.367(7)
C17 H17 0.9300
C17 C18 1.367(7)
C18 H18 0.9300
C18 C19 1.386(7)
C19 H19 0.9300
C19 C20 1.377(6)
C20 C21 1.455(6)
C21 C22 1.371(6)
C22 C31 1.441(6)
C24 C25 1.390(6)
C24 C29 1.387(6)
C24 C30 1.458(6)
C25 H25 0.9300
C25 C26 1.388(7)
C26 H26 0.9300
C26 C27 1.371(7)
C27 H27 0.9300
C27 C28 1.365(6)
C28 H28 0.9300
C28 C29 1.391(6)
C29 H29 0.9300
C30 C31 1.363(6)
C31 C32 1.513(6)
C32 H32 0.9800
C32 C33 1.519(6)
C33 C34 1.374(6)
C33 C38 1.391(6)
C34 H34 0.9300
C34 C35 1.382(6)
C35 H35 0.9300
C35 C36 1.376(7)
C36 H36 0.9300
C36 C37 1.374(8)
C37 H37 0.9300
C37 C38 1.384(7)
C38 H38 0.9300
O3 C45 1.378(5)
O3 C48 1.374(5)
O4 C61 1.410(6)
O4 C67 1.377(6)
N3 C73 1.405(5)
N3 C74 1.453(5)
N3 C76 1.471(5)
N4 C64 1.386(5)
N4 C74 1.460(5)
N4 C75 1.449(5)
C39 H39 0.9300
C39 C40 1.382(6)
C39 C44 1.380(6)
C40 H40 0.9300
C40 C41 1.382(7)
C41 H41 0.9300
C41 C42 1.368(7)
C42 H42 0.9300
C42 C43 1.381(7)
C43 H43 0.9300
C43 C44 1.392(6)
C44 C45 1.456(6)
C45 C46 1.362(6)
C46 C47 1.427(6)
C46 C75 1.503(6)
C47 C48 1.360(6)
C47 C76 1.526(6)
C48 C49 1.456(6)
C49 C50 1.395(6)
C49 C54 1.393(6)
C50 H50 0.9300
C50 C51 1.377(6)
C51 H51 0.9300
C51 C52 1.382(7)
C52 H52 0.9300
C52 C53 1.380(7)
C53 H53 0.9300
C53 C54 1.380(6)
C54 H54 0.9300
C55 H55 0.9300
C55 C56 1.385(7)
C55 C60 1.376(7)
C56 H56 0.9300
C56 C57 1.392(6)
C57 C58 1.386(6)
C57 C76 1.517(6)
C58 H58 0.9300
C58 C59 1.393(6)
C59 H59 0.9300
C59 C60 1.368(7)
C60 H60 0.9300
C61 H61A 0.9600
C61 H61B 0.9600
C61 H61C 0.9600
C62 H62 0.9300
C62 C63 1.383(6)
C62 C67 1.382(6)
C63 H63 0.9300
C63 C64 1.400(6)
C64 C65 1.404(6)
C65 H65 0.9300
C65 C66 1.371(6)
C66 H66 0.9300
C66 C67 1.381(6)
C68 H68 0.9300
C68 C69 1.385(7)
C68 C73 1.393(6)
C69 H69 0.9300
C69 C70 1.364(7)
C70 H70 0.9300
C70 C71 1.372(7)
C71 H71 0.9300
C71 C72 1.386(6)
C72 H72 0.9300
C72 C73 1.397(6)
C74 H74A 0.9700
C74 H74B 0.9700
C75 H75A 0.9700
C75 H75B 0.9700
C76 H76 0.9800
